data_4104589
loop_
_publ_author_name
'Meghan A. Dureen'
'Douglas W. Stephan'

_publ_section_title
;
 Terminal Alkyne Activation by Frustrated and Classical Lewis
 Acid/Phosphine Pairs
;
_journal_name_full 'Journal of the American Chemical Society'
_journal_page_first 8396
_journal_page_last 8397
_journal_paper_doi 10.1021/ja903650w
_journal_volume 131
_journal_year 2009
_chemical_formula_sum 'C47.5 H27 Al Cl F15 P'
_chemical_formula_weight 976.59
_space_group_IT_number 2
_symmetry_cell_setting triclinic
_symmetry_space_group_name_Hall '-P 1'
_symmetry_space_group_name_H-M 'P -1'
_atom_sites_solution_hydrogens geom
_atom_sites_solution_primary direct
_atom_sites_solution_secondary difmap
_audit_creation_method SHELXL-97
_cell_angle_alpha 90.4970(10)
_cell_angle_beta 99.7450(10)
_cell_angle_gamma 115.5190(10)
_cell_formula_units_Z 2
_cell_length_a 11.7981(3)
_cell_length_b 12.7991(4)
_cell_length_c 15.8684(4)
_cell_measurement_reflns_used 9914
_cell_measurement_temperature 150(2)
_cell_measurement_theta_max 27.19
_cell_measurement_theta_min 2.48
_cell_volume 2122.25(10)
_computing_cell_refinement 'Bruker SAINT'
_computing_data_collection 'Bruker APEX2'
_computing_data_reduction 'Bruker SAINT'
_computing_molecular_graphics 'Bruker SHELXTL'
_computing_publication_material 'Bruker SHELXTL'
_computing_structure_refinement 'SHELXL-97 (Sheldrick, 1997)'
_computing_structure_solution 'SHELXS-97 (Sheldrick, 1990)'
_diffrn_ambient_temperature 150(2)
_diffrn_measured_fraction_theta_full 0.995
_diffrn_measured_fraction_theta_max 0.995
_diffrn_measurement_device_type 'Bruker APEX-II CCD'
_diffrn_measurement_method '\f and \w scans'
_diffrn_radiation_monochromator graphite
_diffrn_radiation_source 'fine-focus sealed tube'
_diffrn_radiation_type MoK\a
_diffrn_radiation_wavelength 0.71073
_diffrn_reflns_av_R_equivalents 0.0232
_diffrn_reflns_av_sigmaI/netI 0.0248
_diffrn_reflns_limit_h_max 15
_diffrn_reflns_limit_h_min -15
_diffrn_reflns_limit_k_max 16
_diffrn_reflns_limit_k_min -13
_diffrn_reflns_limit_l_max 20
_diffrn_reflns_limit_l_min -20
_diffrn_reflns_number 34799
_diffrn_reflns_theta_full 27.20
_diffrn_reflns_theta_max 27.20
_diffrn_reflns_theta_min 1.31
_exptl_absorpt_coefficient_mu 0.250
_exptl_absorpt_correction_T_max 0.9288
_exptl_absorpt_correction_T_min 0.8645
_exptl_absorpt_correction_type multi-scan
_exptl_absorpt_process_details SADABS
_exptl_crystal_colour colourless
_exptl_crystal_density_diffrn 1.528
_exptl_crystal_description block
_exptl_crystal_F_000 985
_exptl_crystal_size_max 0.60
_exptl_crystal_size_mid 0.40
_exptl_crystal_size_min 0.30
_refine_diff_density_max 0.681
_refine_diff_density_min -0.590
_refine_diff_density_rms 0.052
_refine_ls_extinction_method none
_refine_ls_goodness_of_fit_ref 1.004
_refine_ls_hydrogen_treatment constr
_refine_ls_matrix_type full
_refine_ls_number_parameters 604
_refine_ls_number_reflns 9431
_refine_ls_number_restraints 0
_refine_ls_restrained_S_all 1.004
_refine_ls_R_factor_all 0.0554
_refine_ls_R_factor_gt 0.0431
_refine_ls_shift/su_max 0.000
_refine_ls_shift/su_mean 0.000
_refine_ls_structure_factor_coef Fsqd
_refine_ls_weighting_details 'calc w=1/[\s^2^(Fo^2^)+(0.0648P)^2^+1.3114P] where P=(Fo^2^+2Fc^2^)/3'
_refine_ls_weighting_scheme calc
_refine_ls_wR_factor_gt 0.1152
_refine_ls_wR_factor_ref 0.1246
_reflns_number_gt 7695
_reflns_number_total 9431
_reflns_threshold_expression >2sigma(I)
_cod_data_source_file ja903650w_si_002_4.cif
_cod_data_source_block (o-C6H4Me)3PC(Ph)=C(H)Al(C6F5)3.0.5(CH2Cl2)
_cod_depositor_comments
;
The following automatic conversions were performed:

'_refine_ls_hydrogen_treatment' value 'constrained' was replaced with
the value 'constr' as specified in the replacement file
'src/cod-tools/trunk/data/replacement-values/replacement_values.lst'.

Automatic conversion script
Id: cif_fix_values 5376 2017-05-30 11:51:03Z andrius 
;
_cod_original_formula_sum 'C47.50 H27 Al Cl F15 P'
_cod_database_code 4104589

loop_
_symmetry_equiv_pos_as_xyz
'x, y, z'
'-x, -y, -z'

loop_
_atom_site_label
_atom_site_type_symbol
_atom_site_fract_x
_atom_site_fract_y
_atom_site_fract_z
_atom_site_U_iso_or_equiv
_atom_site_adp_type
_atom_site_occupancy
_atom_site_symmetry_multiplicity
_atom_site_calc_flag
_atom_site_refinement_flags
Al1 Al 0.24563(5) 0.47684(5) 0.27405(4) 0.02589(13) Uani 1 1 d .
P1 P 0.34041(4) 0.17113(4) 0.20265(3) 0.02114(11) Uani 1 1 d .
F1 F 0.34786(11) 0.69631(10) 0.15795(8) 0.0418(3) Uani 1 1 d .
F2 F 0.57638(13) 0.87775(12) 0.17252(12) 0.0615(4) Uani 1 1 d .
F3 F 0.77199(13) 0.90096(13) 0.30117(13) 0.0736(5) Uani 1 1 d .
F4 F 0.73601(12) 0.73452(14) 0.41273(11) 0.0662(5) Uani 1 1 d .
F5 F 0.50400(12) 0.55364(12) 0.40166(8) 0.0476(3) Uani 1 1 d .
F6 F 0.03112(12) 0.26195(12) 0.33041(10) 0.0541(4) Uani 1 1 d .
F7 F -0.07355(17) 0.22032(18) 0.47061(13) 0.0822(6) Uani 1 1 d .
F8 F 0.0201(2) 0.3864(2) 0.60591(10) 0.0919(7) Uani 1 1 d .
F9 F 0.21766(17) 0.59557(18) 0.59631(9) 0.0782(5) Uani 1 1 d .
F10 F 0.32290(14) 0.63798(13) 0.45659(9) 0.0560(4) Uani 1 1 d .
F11 F 0.16657(11) 0.67885(10) 0.26428(8) 0.0394(3) Uani 1 1 d .
F12 F -0.00888(12) 0.71774(11) 0.15639(9) 0.0455(3) Uani 1 1 d .
F13 F -0.17262(12) 0.55217(12) 0.02760(8) 0.0428(3) Uani 1 1 d .
F14 F -0.15702(10) 0.34780(10) 0.00932(7) 0.0369(3) Uani 1 1 d .
F15 F 0.02125(11) 0.30981(9) 0.11441(8) 0.0362(3) Uani 1 1 d .
C1 C 0.25967(17) 0.33256(16) 0.23945(12) 0.0280(4) Uani 1 1 d .
H1A H 0.1860 0.2622 0.2413 0.034 Uiso 1 1 calc R
C2 C 0.35534(16) 0.31836(14) 0.21409(11) 0.0233(3) Uani 1 1 d .
C3 C 0.47009(17) 0.41575(14) 0.19245(11) 0.0235(3) Uani 1 1 d .
C4 C 0.4543(2) 0.48090(16) 0.12536(12) 0.0315(4) Uani 1 1 d .
H4A H 0.3715 0.4600 0.0920 0.038 Uiso 1 1 calc R
C5 C 0.5588(2) 0.57602(18) 0.10713(13) 0.0389(5) Uani 1 1 d .
H5A H 0.5473 0.6198 0.0612 0.047 Uiso 1 1 calc R
C6 C 0.6794(2) 0.60756(18) 0.15531(15) 0.0412(5) Uani 1 1 d .
H6A H 0.7505 0.6736 0.1431 0.049 Uiso 1 1 calc R
C7 C 0.6967(2) 0.54316(17) 0.22128(14) 0.0360(4) Uani 1 1 d .
H7A H 0.7799 0.5645 0.2540 0.043 Uiso 1 1 calc R
C8 C 0.59310(17) 0.44756(16) 0.23985(12) 0.0284(4) Uani 1 1 d .
H8A H 0.6057 0.4033 0.2851 0.034 Uiso 1 1 calc R
C9 C 0.49410(16) 0.16781(15) 0.21618(12) 0.0266(4) Uani 1 1 d .
C10 C 0.57206(18) 0.20420(15) 0.15416(13) 0.0305(4) Uani 1 1 d .
C11 C 0.6882(2) 0.19683(18) 0.17135(17) 0.0422(5) Uani 1 1 d .
H11A H 0.7430 0.2215 0.1307 0.051 Uiso 1 1 calc R
C12 C 0.7259(2) 0.1552(2) 0.2449(2) 0.0542(7) Uani 1 1 d .
H12A H 0.8060 0.1518 0.2546 0.065 Uiso 1 1 calc R
C13 C 0.6488(2) 0.1186(2) 0.30407(19) 0.0562(7) Uani 1 1 d .
H13A H 0.6747 0.0891 0.3547 0.067 Uiso 1 1 calc R
C14 C 0.5326(2) 0.12456(19) 0.29034(15) 0.0409(5) Uani 1 1 d .
H14A H 0.4790 0.0991 0.3316 0.049 Uiso 1 1 calc R
C15 C 0.5391(2) 0.24788(19) 0.07017(14) 0.0390(5) Uani 1 1 d .
H15A H 0.4560 0.2494 0.0661 0.059 Uiso 1 1 calc R
H15B H 0.5348 0.1962 0.0226 0.059 Uiso 1 1 calc R
H15C H 0.6050 0.3266 0.0671 0.059 Uiso 1 1 calc R
C16 C 0.24966(17) 0.09161(16) 0.28113(12) 0.0266(4) Uani 1 1 d .
C17 C 0.2801(2) 0.13386(19) 0.36809(13) 0.0389(5) Uani 1 1 d .
C18 C 0.1965(3) 0.0696(2) 0.42109(15) 0.0579(7) Uani 1 1 d .
H18A H 0.2154 0.0964 0.4801 0.070 Uiso 1 1 calc R
C19 C 0.0871(3) -0.0318(2) 0.39071(16) 0.0553(7) Uani 1 1 d .
H19A H 0.0318 -0.0729 0.4285 0.066 Uiso 1 1 calc R
C20 C 0.0587(2) -0.07300(19) 0.30543(15) 0.0425(5) Uani 1 1 d .
H20A H -0.0155 -0.1431 0.2843 0.051 Uiso 1 1 calc R
C21 C 0.13904(18) -0.01146(16) 0.25110(13) 0.0306(4) Uani 1 1 d .
H21A H 0.1190 -0.0395 0.1923 0.037 Uiso 1 1 calc R
C22 C 0.3947(2) 0.2452(2) 0.40769(14) 0.0489(6) Uani 1 1 d .
H22A H 0.4456 0.2810 0.3640 0.073 Uiso 1 1 calc R
H22B H 0.4474 0.2277 0.4548 0.073 Uiso 1 1 calc R
H22C H 0.3654 0.2990 0.4300 0.073 Uiso 1 1 calc R
C23 C 0.25228(16) 0.10382(15) 0.09595(11) 0.0233(3) Uani 1 1 d .
C24 C 0.24757(18) -0.00035(16) 0.06222(12) 0.0290(4) Uani 1 1 d .
C25 C 0.1844(2) -0.04012(18) -0.02249(14) 0.0379(5) Uani 1 1 d .
H25A H 0.1798 -0.1103 -0.0467 0.046 Uiso 1 1 calc R
C26 C 0.1284(2) 0.01924(19) -0.07241(13) 0.0388(5) Uani 1 1 d .
H26A H 0.0881 -0.0091 -0.1304 0.047 Uiso 1 1 calc R
C27 C 0.13093(18) 0.11941(17) -0.03804(12) 0.0336(4) Uani 1 1 d .
H27A H 0.0907 0.1595 -0.0718 0.040 Uiso 1 1 calc R
C28 C 0.19247(17) 0.16177(15) 0.04618(12) 0.0261(4) Uani 1 1 d .
H28A H 0.1939 0.2307 0.0701 0.031 Uiso 1 1 calc R
C29 C 0.3068(2) -0.07110(18) 0.11135(15) 0.0404(5) Uani 1 1 d .
H29A H 0.2905 -0.1399 0.0746 0.061 Uiso 1 1 calc R
H29B H 0.2690 -0.0955 0.1624 0.061 Uiso 1 1 calc R
H29C H 0.3993 -0.0237 0.1289 0.061 Uiso 1 1 calc R
C30 C 0.41308(17) 0.61952(16) 0.28246(13) 0.0309(4) Uani 1 1 d .
C31 C 0.43926(18) 0.70485(17) 0.22626(14) 0.0349(4) Uani 1 1 d .
C32 C 0.5566(2) 0.79963(17) 0.23151(17) 0.0429(5) Uani 1 1 d .
C33 C 0.65533(19) 0.81058(19) 0.29584(18) 0.0484(6) Uani 1 1 d .
C34 C 0.63684(19) 0.7273(2) 0.35244(16) 0.0459(6) Uani 1 1 d .
C35 C 0.51697(19) 0.63489(18) 0.34484(14) 0.0366(5) Uani 1 1 d .
C36 C 0.18369(19) 0.45115(19) 0.38691(13) 0.0338(4) Uani 1 1 d .
C37 C 0.0825(2) 0.3475(2) 0.39600(14) 0.0410(5) Uani 1 1 d .
C38 C 0.0263(2) 0.3236(3) 0.46747(17) 0.0556(7) Uani 1 1 d .
C39 C 0.0728(3) 0.4067(3) 0.53520(16) 0.0606(8) Uani 1 1 d .
C40 C 0.1730(3) 0.5121(3) 0.53049(14) 0.0547(7) Uani 1 1 d .
C41 C 0.2258(2) 0.5320(2) 0.45742(14) 0.0421(5) Uani 1 1 d .
C42 C 0.10412(16) 0.49397(15) 0.19367(11) 0.0254(4) Uani 1 1 d .
C43 C 0.08815(17) 0.59425(16) 0.20133(12) 0.0273(4) Uani 1 1 d .
C44 C -0.00227(18) 0.61575(16) 0.14732(13) 0.0296(4) Uani 1 1 d .
C45 C -0.08526(17) 0.53250(17) 0.08218(12) 0.0291(4) Uani 1 1 d .
C46 C -0.07615(16) 0.42962(16) 0.07287(11) 0.0270(4) Uani 1 1 d .
C47 C 0.01712(16) 0.41312(15) 0.12803(11) 0.0251(4) Uani 1 1 d .
C48 C 0.3722(6) -0.0896(5) 0.4756(4) 0.0613(14) Uani 0.50 1 d P
Cl1 Cl 0.42445(18) -0.12763(12) 0.38890(10) 0.0719(4) Uani 0.50 1 d P
Cl2 Cl 0.51466(19) -0.04548(12) 0.47067(9) 0.0761(5) Uani 0.50 1 d P

loop_
_atom_site_aniso_label
_atom_site_aniso_U_11
_atom_site_aniso_U_22
_atom_site_aniso_U_33
_atom_site_aniso_U_23
_atom_site_aniso_U_13
_atom_site_aniso_U_12
Al1 0.0212(3) 0.0236(3) 0.0318(3) -0.0061(2) 0.0002(2) 0.0107(2)
P1 0.0203(2) 0.0195(2) 0.0244(2) 0.00130(16) 0.00274(16) 0.00997(17)
F1 0.0322(6) 0.0350(6) 0.0517(7) 0.0043(5) 0.0030(5) 0.0106(5)
F2 0.0449(8) 0.0330(7) 0.1014(12) 0.0099(7) 0.0241(8) 0.0086(6)
F3 0.0244(6) 0.0419(8) 0.1344(16) -0.0202(9) 0.0059(8) -0.0001(6)
F4 0.0311(7) 0.0683(10) 0.0872(11) -0.0310(8) -0.0210(7) 0.0231(7)
F5 0.0417(7) 0.0525(8) 0.0481(7) -0.0076(6) -0.0081(6) 0.0265(6)
F6 0.0372(7) 0.0491(8) 0.0652(9) -0.0032(7) 0.0132(6) 0.0080(6)
F7 0.0619(10) 0.0987(14) 0.0888(13) 0.0447(11) 0.0381(10) 0.0286(10)
F8 0.0955(14) 0.172(2) 0.0443(9) 0.0381(11) 0.0338(9) 0.0839(15)
F9 0.0888(12) 0.1292(16) 0.0359(8) -0.0209(9) -0.0031(8) 0.0716(12)
F10 0.0529(8) 0.0567(9) 0.0534(8) -0.0242(7) 0.0003(7) 0.0234(7)
F11 0.0344(6) 0.0331(6) 0.0472(7) -0.0186(5) -0.0053(5) 0.0165(5)
F12 0.0469(7) 0.0364(7) 0.0617(8) -0.0025(6) 0.0020(6) 0.0291(6)
F13 0.0382(7) 0.0615(8) 0.0363(6) 0.0066(6) 0.0000(5) 0.0315(6)
F14 0.0280(6) 0.0415(6) 0.0292(6) -0.0083(5) -0.0016(5) 0.0071(5)
F15 0.0343(6) 0.0232(5) 0.0455(7) -0.0091(5) -0.0013(5) 0.0110(5)
C1 0.0223(8) 0.0238(9) 0.0342(10) -0.0037(7) 0.0000(7) 0.0089(7)
C2 0.0241(8) 0.0213(8) 0.0243(8) -0.0017(6) -0.0007(7) 0.0116(7)
C3 0.0278(9) 0.0205(8) 0.0247(8) -0.0017(6) 0.0062(7) 0.0126(7)
C4 0.0435(11) 0.0293(9) 0.0279(9) 0.0013(7) 0.0060(8) 0.0218(9)
C5 0.0632(14) 0.0299(10) 0.0347(11) 0.0112(8) 0.0232(10) 0.0254(10)
C6 0.0479(13) 0.0253(10) 0.0514(13) 0.0043(9) 0.0280(11) 0.0102(9)
C7 0.0294(10) 0.0298(10) 0.0453(12) -0.0034(8) 0.0118(9) 0.0082(8)
C8 0.0270(9) 0.0256(9) 0.0320(9) -0.0002(7) 0.0069(7) 0.0104(7)
C9 0.0205(8) 0.0213(8) 0.0379(10) 0.0021(7) 0.0025(7) 0.0102(7)
C10 0.0265(9) 0.0207(8) 0.0455(11) -0.0009(8) 0.0097(8) 0.0105(7)
C11 0.0278(10) 0.0313(10) 0.0716(16) 0.0040(10) 0.0170(10) 0.0140(9)
C12 0.0239(10) 0.0424(13) 0.098(2) 0.0112(13) 0.0056(12) 0.0187(10)
C13 0.0345(12) 0.0573(15) 0.0772(18) 0.0270(13) -0.0014(12) 0.0245(11)
C14 0.0290(10) 0.0419(12) 0.0517(13) 0.0181(10) 0.0038(9) 0.0165(9)
C15 0.0419(12) 0.0412(12) 0.0415(11) 0.0073(9) 0.0197(9) 0.0209(10)
C16 0.0252(9) 0.0265(9) 0.0287(9) 0.0046(7) 0.0058(7) 0.0117(7)
C17 0.0388(11) 0.0379(11) 0.0297(10) 0.0023(8) 0.0056(9) 0.0077(9)
C18 0.0632(16) 0.0580(15) 0.0306(11) 0.0020(10) 0.0153(11) 0.0040(13)
C19 0.0537(15) 0.0530(15) 0.0461(13) 0.0085(11) 0.0246(12) 0.0058(12)
C20 0.0342(11) 0.0347(11) 0.0490(13) 0.0034(9) 0.0124(10) 0.0046(9)
C21 0.0294(9) 0.0276(9) 0.0347(10) 0.0020(8) 0.0075(8) 0.0121(8)
C22 0.0482(13) 0.0482(13) 0.0260(10) -0.0017(9) 0.0000(9) 0.0015(11)
C23 0.0202(8) 0.0225(8) 0.0262(8) -0.0002(7) 0.0044(7) 0.0085(7)
C24 0.0269(9) 0.0239(9) 0.0360(10) -0.0026(7) 0.0072(8) 0.0106(7)
C25 0.0356(11) 0.0323(10) 0.0419(11) -0.0136(9) 0.0058(9) 0.0122(9)
C26 0.0348(11) 0.0430(12) 0.0288(10) -0.0068(8) 0.0026(8) 0.0093(9)
C27 0.0289(10) 0.0342(10) 0.0312(10) 0.0067(8) 0.0008(8) 0.0097(8)
C28 0.0242(9) 0.0231(8) 0.0295(9) 0.0025(7) 0.0041(7) 0.0094(7)
C29 0.0415(11) 0.0259(10) 0.0576(13) -0.0029(9) 0.0046(10) 0.0200(9)
C30 0.0252(9) 0.0268(9) 0.0393(10) -0.0116(8) 0.0018(8) 0.0120(8)
C31 0.0258(9) 0.0279(10) 0.0493(12) -0.0097(8) 0.0048(8) 0.0112(8)
C32 0.0325(11) 0.0241(10) 0.0708(15) -0.0064(10) 0.0142(10) 0.0099(8)
C33 0.0206(10) 0.0309(11) 0.0851(18) -0.0216(12) 0.0066(10) 0.0052(8)
C34 0.0241(10) 0.0437(13) 0.0649(15) -0.0274(11) -0.0088(10) 0.0171(9)
C35 0.0300(10) 0.0348(10) 0.0446(12) -0.0146(9) -0.0024(9) 0.0177(9)
C36 0.0305(10) 0.0458(12) 0.0324(10) -0.0001(8) 0.0007(8) 0.0256(9)
C37 0.0333(11) 0.0545(14) 0.0407(12) 0.0055(10) 0.0062(9) 0.0247(10)
C38 0.0459(14) 0.0797(19) 0.0538(15) 0.0266(14) 0.0169(12) 0.0362(14)
C39 0.0588(16) 0.112(2) 0.0362(13) 0.0239(14) 0.0151(12) 0.0584(18)
C40 0.0606(16) 0.097(2) 0.0271(11) -0.0046(12) -0.0027(10) 0.0581(17)
C41 0.0384(11) 0.0592(14) 0.0356(11) -0.0054(10) -0.0040(9) 0.0319(11)
C42 0.0211(8) 0.0249(9) 0.0289(9) -0.0018(7) 0.0043(7) 0.0091(7)
C43 0.0222(8) 0.0262(9) 0.0307(9) -0.0060(7) 0.0035(7) 0.0087(7)
C44 0.0292(9) 0.0286(9) 0.0375(10) 0.0016(8) 0.0096(8) 0.0176(8)
C45 0.0232(9) 0.0396(10) 0.0279(9) 0.0052(8) 0.0065(7) 0.0164(8)
C46 0.0205(8) 0.0309(9) 0.0228(8) -0.0025(7) 0.0045(7) 0.0050(7)
C47 0.0221(8) 0.0215(8) 0.0296(9) -0.0014(7) 0.0067(7) 0.0071(7)
C48 0.077(4) 0.050(3) 0.074(4) 0.012(3) 0.041(3) 0.034(3)
Cl1 0.1161(13) 0.0445(7) 0.0632(8) 0.0105(6) 0.0393(9) 0.0347(8)
Cl2 0.1276(14) 0.0442(7) 0.0452(7) 0.0055(5) 0.0027(8) 0.0322(8)

loop_
_atom_type_symbol
_atom_type_description
_atom_type_scat_dispersion_real
_atom_type_scat_dispersion_imag
_atom_type_scat_source
C C 0.0033 0.0016 'International Tables Vol C Tables 4.2.6.8 and 6.1.1.4'
H H 0.0000 0.0000 'International Tables Vol C Tables 4.2.6.8 and 6.1.1.4'
F F 0.0171 0.0103 'International Tables Vol C Tables 4.2.6.8 and 6.1.1.4'
Al Al 0.0645 0.0514 'International Tables Vol C Tables 4.2.6.8 and 6.1.1.4'
P P 0.1023 0.0942 'International Tables Vol C Tables 4.2.6.8 and 6.1.1.4'
Cl Cl 0.1484 0.1585 'International Tables Vol C Tables 4.2.6.8 and 6.1.1.4'

loop_
_geom_angle_atom_site_label_1
_geom_angle_atom_site_label_2
_geom_angle_atom_site_label_3
_geom_angle
_geom_angle_site_symmetry_1
_geom_angle_site_symmetry_3
C1 Al1 C30 111.62(8) . .
C1 Al1 C42 111.25(7) . .
C30 Al1 C42 111.04(8) . .
C1 Al1 C36 106.41(8) . .
C30 Al1 C36 112.52(8) . .
C42 Al1 C36 103.65(8) . .
C16 P1 C9 111.47(8) . .
C16 P1 C23 108.93(8) . .
C9 P1 C23 107.73(8) . .
C16 P1 C2 106.91(8) . .
C9 P1 C2 112.43(8) . .
C23 P1 C2 109.32(8) . .
C2 C1 Al1 131.01(14) . .
C1 C2 C3 123.48(16) . .
C1 C2 P1 117.71(14) . .
C3 C2 P1 118.77(12) . .
C4 C3 C8 118.71(17) . .
C4 C3 C2 119.23(16) . .
C8 C3 C2 121.99(16) . .
C5 C4 C3 120.29(19) . .
C6 C5 C4 120.39(19) . .
C5 C6 C7 119.97(19) . .
C6 C7 C8 120.2(2) . .
C7 C8 C3 120.46(18) . .
C14 C9 C10 120.22(17) . .
C14 C9 P1 117.50(15) . .
C10 C9 P1 122.26(14) . .
C11 C10 C9 117.12(19) . .
C11 C10 C15 117.54(19) . .
C9 C10 C15 125.33(17) . .
C12 C11 C10 122.3(2) . .
C13 C12 C11 120.1(2) . .
C12 C13 C14 120.0(2) . .
C13 C14 C9 120.3(2) . .
C21 C16 C17 119.80(17) . .
C21 C16 P1 117.36(14) . .
C17 C16 P1 122.64(14) . .
C18 C17 C16 117.39(19) . .
C18 C17 C22 117.8(2) . .
C16 C17 C22 124.78(19) . .
C19 C18 C17 122.4(2) . .
C20 C19 C18 119.7(2) . .
C19 C20 C21 119.4(2) . .
C20 C21 C16 121.24(19) . .
C28 C23 C24 120.35(16) . .
C28 C23 P1 117.42(13) . .
C24 C23 P1 122.19(14) . .
C25 C24 C23 117.36(18) . .
C25 C24 C29 118.14(17) . .
C23 C24 C29 124.50(17) . .
C26 C25 C24 122.14(18) . .
C27 C26 C25 119.94(18) . .
C26 C27 C28 119.72(18) . .
C27 C28 C23 120.45(17) . .
C35 C30 C31 113.79(18) . .
C35 C30 Al1 120.46(16) . .
C31 C30 Al1 125.61(14) . .
F1 C31 C30 120.04(17) . .
F1 C31 C32 115.4(2) . .
C30 C31 C32 124.5(2) . .
F2 C32 C33 120.0(2) . .
F2 C32 C31 121.2(2) . .
C33 C32 C31 118.7(2) . .
F3 C33 C34 120.2(2) . .
F3 C33 C32 119.9(2) . .
C34 C33 C32 119.79(19) . .
F4 C34 C33 119.8(2) . .
F4 C34 C35 121.1(2) . .
C33 C34 C35 119.1(2) . .
F5 C35 C30 119.04(18) . .
F5 C35 C34 116.83(19) . .
C30 C35 C34 124.1(2) . .
C37 C36 C41 113.5(2) . .
C37 C36 Al1 119.65(15) . .
C41 C36 Al1 126.60(17) . .
F6 C37 C36 119.07(19) . .
F6 C37 C38 116.2(2) . .
C36 C37 C38 124.7(2) . .
F7 C38 C39 120.2(2) . .
F7 C38 C37 120.9(3) . .
C39 C38 C37 119.0(3) . .
F8 C39 C38 120.6(3) . .
F8 C39 C40 119.9(3) . .
C38 C39 C40 119.5(2) . .
F9 C40 C39 119.9(2) . .
F9 C40 C41 120.8(3) . .
C39 C40 C41 119.4(2) . .
F10 C41 C40 116.3(2) . .
F10 C41 C36 119.8(2) . .
C40 C41 C36 123.9(2) . .
C43 C42 C47 113.98(16) . .
C43 C42 Al1 119.92(13) . .
C47 C42 Al1 126.10(13) . .
F11 C43 C44 116.69(16) . .
F11 C43 C42 119.23(16) . .
C44 C43 C42 124.07(17) . .
F12 C44 C43 120.85(17) . .
F12 C44 C45 119.83(17) . .
C43 C44 C45 119.30(17) . .
F13 C45 C46 120.28(17) . .
F13 C45 C44 120.50(17) . .
C46 C45 C44 119.21(16) . .
F14 C46 C45 119.53(16) . .
F14 C46 C47 121.33(17) . .
C45 C46 C47 119.13(16) . .
F15 C47 C46 115.85(15) . .
F15 C47 C42 119.87(16) . .
C46 C47 C42 124.27(17) . .
Cl2 C48 Cl1 56.71(19) . .
Cl2 C48 Cl2 60.2(2) . 2_656
Cl1 C48 Cl2 111.5(3) . 2_656
Cl2 Cl1 C48 55.1(2) . .
C48 Cl2 Cl1 68.2(2) . .
C48 Cl2 Cl2 66.4(2) . 2_656
Cl1 Cl2 Cl2 126.9(2) . 2_656
C48 Cl2 C48 119.8(2) . 2_656
Cl1 Cl2 C48 153.5(2) . 2_656
Cl2 Cl2 C48 53.37(19) 2_656 2_656

loop_
_geom_bond_atom_site_label_1
_geom_bond_atom_site_label_2
_geom_bond_distance
_geom_bond_site_symmetry_2
Al1 C1 2.0040(19) .
Al1 C30 2.013(2) .
Al1 C42 2.0153(18) .
Al1 C36 2.024(2) .
P1 C16 1.8077(18) .
P1 C9 1.8085(18) .
P1 C23 1.8157(18) .
P1 C2 1.8199(17) .
F1 C31 1.360(2) .
F2 C32 1.349(3) .
F3 C33 1.352(2) .
F4 C34 1.349(3) .
F5 C35 1.358(3) .
F6 C37 1.358(3) .
F7 C38 1.348(3) .
F8 C39 1.347(3) .
F9 C40 1.349(3) .
F10 C41 1.348(3) .
F11 C43 1.353(2) .
F12 C44 1.349(2) .
F13 C45 1.342(2) .
F14 C46 1.349(2) .
F15 C47 1.361(2) .
C1 C2 1.341(3) .
C2 C3 1.488(2) .
C3 C4 1.395(3) .
C3 C8 1.398(3) .
C4 C5 1.385(3) .
C5 C6 1.380(3) .
C6 C7 1.380(3) .
C7 C8 1.385(3) .
C9 C14 1.394(3) .
C9 C10 1.406(3) .
C10 C11 1.395(3) .
C10 C15 1.505(3) .
C11 C12 1.373(4) .
C12 C13 1.363(4) .
C13 C14 1.386(3) .
C16 C21 1.402(3) .
C16 C17 1.406(3) .
C17 C18 1.397(3) .
C17 C22 1.513(3) .
C18 C19 1.385(4) .
C19 C20 1.379(3) .
C20 C21 1.381(3) .
C23 C28 1.394(2) .
C23 C24 1.407(2) .
C24 C25 1.394(3) .
C24 C29 1.513(3) .
C25 C26 1.381(3) .
C26 C27 1.375(3) .
C27 C28 1.388(3) .
C30 C35 1.378(3) .
C30 C31 1.380(3) .
C31 C32 1.381(3) .
C32 C33 1.368(3) .
C33 C34 1.368(4) .
C34 C35 1.383(3) .
C36 C37 1.379(3) .
C36 C41 1.385(3) .
C37 C38 1.380(3) .
C38 C39 1.366(4) .
C39 C40 1.371(4) .
C40 C41 1.382(3) .
C42 C43 1.382(3) .
C42 C47 1.383(2) .
C43 C44 1.377(3) .
C44 C45 1.379(3) .
C45 C46 1.375(3) .
C46 C47 1.378(3) .
C48 Cl2 1.541(6) .
C48 Cl1 1.744(5) .
C48 Cl2 1.760(6) 2_656
Cl1 Cl2 1.571(2) .
Cl2 Cl2 1.667(3) 2_656
Cl2 C48 1.760(6) 2_656
